data_4328464
loop_
_publ_author_name
'Kathryn George'
'Marek Jura'
'William Levason'
'Mark E. Light'
'Luke P. Ollivere'
'Gillian Reid'

_publ_contact_author_address
;   School of Chemistry
    University of Southampton
    Southampton SO17 1BJ, UK
;
_publ_contact_author_email gr@soton.ac.uk
_publ_contact_author_fax '023 8059 3781'
_publ_contact_author_name 'Professor Gillian Reid'
_publ_contact_author_phone '023 8059 3609'
_publ_section_title
;
 Unexpected Reactivity and Coordination in Gallium(III) and Indium(III)
 Chloride Complexes With Geometrically Constrained Thio- and Selenoether
 Ligands
;
_journal_name_full 'Inorganic Chemistry'
_journal_page_first 2231
_journal_page_last 2240
_journal_paper_doi 10.1021/ic202670v
_journal_volume 51
_journal_year 2012
_chemical_formula_moiety 'C12 H18 Cl6 Ga2 S2'
_chemical_formula_sum 'C12 H18 Cl6 Ga2 S2'
_chemical_formula_weight 578.52
_chemical_name_systematic
; 
 (1,2-bis[(ethylthio)methyl]benzene)bis(trichlorogallium(III)) 
;
_space_group_IT_number 15
_space_group_name_Hall '-C 2yc'
_symmetry_cell_setting monoclinic
_symmetry_space_group_name_Hall '-C 2yc'
_symmetry_space_group_name_H-M 'C 1 2/c 1'
_atom_sites_solution_hydrogens geom
_atom_sites_solution_primary direct
_atom_sites_solution_secondary difmap
_audit_author_name 'Webster, M.'
_audit_creation_date 2011-02-15
_audit_creation_method 'SHELXL-97 + hand edit'
_cell_angle_alpha 90.00
_cell_angle_beta 126.201(5)
_cell_angle_gamma 90.00
_cell_formula_units_Z 4
_cell_length_a 18.561(4)
_cell_length_b 10.809(3)
_cell_length_c 13.495(3)
_cell_measurement_reflns_used 36223
_cell_measurement_temperature 120(2)
_cell_measurement_theta_max 27.48
_cell_measurement_theta_min 2.91
_cell_volume 2184.8(9)
_computing_cell_refinement 'DENZO (Otwinowski & Minor, 1997)'
_computing_data_collection 'COLLECT (Hooft, R.W.W., 1998)'
_computing_data_reduction 'DENZO (Otwinowski & Minor, 1997)'
_computing_structure_refinement 'SHELXL-97 (Sheldrick, 1997)'
_computing_structure_solution 'SHELXS-97 (Sheldrick, 1997)'
_diffrn_ambient_temperature 120(2)
_diffrn_measured_fraction_theta_full 0.994
_diffrn_measured_fraction_theta_max 0.994
_diffrn_measurement_device_type 'Bruker-Nonius 95mm CCD camera on \k-goniostat'
_diffrn_measurement_method '\f & \w scans'
_diffrn_radiation_monochromator graphite
_diffrn_radiation_source 'Bruker-Nonius FR591 rotating anode'
_diffrn_radiation_type MoK\a
_diffrn_radiation_wavelength 0.71073
_diffrn_reflns_av_R_equivalents 0.0425
_diffrn_reflns_av_sigmaI/netI 0.0417
_diffrn_reflns_limit_h_max 24
_diffrn_reflns_limit_h_min -23
_diffrn_reflns_limit_k_max 13
_diffrn_reflns_limit_k_min -14
_diffrn_reflns_limit_l_max 17
_diffrn_reflns_limit_l_min -17
_diffrn_reflns_number 11619
_diffrn_reflns_theta_full 27.55
_diffrn_reflns_theta_max 27.55
_diffrn_reflns_theta_min 3.06
_diffrn_standards_number 0
_exptl_absorpt_coefficient_mu 3.384
_exptl_absorpt_correction_T_max 1.0000
_exptl_absorpt_correction_T_min 0.7641
_exptl_absorpt_correction_type multi-scan
_exptl_absorpt_process_details 'G.M. Sheldrick, (2007). SADABS. Version 2007/2. Bruker AXS Inc.'
_exptl_crystal_colour colourless
_exptl_crystal_density_diffrn 1.759
_exptl_crystal_description block
_exptl_crystal_F_000 1144
_exptl_crystal_size_max 0.08
_exptl_crystal_size_mid 0.05
_exptl_crystal_size_min 0.04
_refine_diff_density_max 1.522
_refine_diff_density_min -1.268
_refine_diff_density_rms 0.134
_refine_ls_extinction_method none
_refine_ls_goodness_of_fit_ref 1.108
_refine_ls_hydrogen_treatment constr
_refine_ls_matrix_type full
_refine_ls_number_parameters 100
_refine_ls_number_reflns 2500
_refine_ls_number_restraints 0
_refine_ls_restrained_S_all 1.108
_refine_ls_R_factor_all 0.1035
_refine_ls_R_factor_gt 0.0736
_refine_ls_shift/su_max 0.000
_refine_ls_shift/su_mean 0.000
_refine_ls_structure_factor_coef Fsqd
_refine_ls_weighting_details 'w=1/[\s^2^(Fo^2^)+(0.0000P)^2^+38.6127P] where P=(Fo^2^+2Fc^2^)/3'
_refine_ls_weighting_scheme calc
_refine_ls_wR_factor_gt 0.1261
_refine_ls_wR_factor_ref 0.1400
_reflns_number_gt 1880
_reflns_number_total 2500
_reflns_threshold_expression I>2sigma(I)
_cod_data_source_file ic202670v_si_001_8.cif
_cod_data_source_block 10lpo304a
_cod_original_cell_volume 2184.7(8)
_cod_original_sg_symbol_H-M 'C 2/c'
_cod_database_code 4328464

loop_
_symmetry_equiv_pos_as_xyz
'x, y, z'
'-x, y, -z+1/2'
'x+1/2, y+1/2, z'
'-x+1/2, y+1/2, -z+1/2'
'-x, -y, -z'
'x, -y, z-1/2'
'-x+1/2, -y+1/2, -z'
'x+1/2, -y+1/2, z-1/2'

loop_
_atom_site_label
_atom_site_type_symbol
_atom_site_fract_x
_atom_site_fract_y
_atom_site_fract_z
_atom_site_U_iso_or_equiv
_atom_site_adp_type
_atom_site_occupancy
_atom_site_symmetry_multiplicity
_atom_site_calc_flag
_atom_site_refinement_flags
Ga1 Ga 0.63003(6) 0.68389(8) 0.21209(8) 0.0503(3) Uani 1 1 d .
Cl1 Cl 0.7181(2) 0.8177(3) 0.3463(3) 0.1181(14) Uani 1 1 d .
Cl2 Cl 0.67159(12) 0.61955(18) 0.10171(16) 0.0482(5) Uani 1 1 d .
Cl3 Cl 0.49125(17) 0.73694(19) 0.1010(2) 0.0698(7) Uani 1 1 d .
S1 S 0.63305(11) 0.50912(17) 0.31820(15) 0.0399(4) Uani 1 1 d .
C1 C 0.8149(6) 0.4869(15) 0.4501(10) 0.136(6) Uani 1 1 d .
H1A H 0.8656 0.4344 0.4728 0.204 Uiso 1 1 calc R
H1B H 0.8180 0.5058 0.5235 0.204 Uiso 1 1 calc R
H1C H 0.8170 0.5640 0.4137 0.204 Uiso 1 1 calc R
C2 C 0.7302(5) 0.4208(10) 0.3595(7) 0.066(3) Uani 1 1 d .
H2A H 0.7302 0.3403 0.3946 0.079 Uiso 1 1 calc R
H2B H 0.7267 0.4039 0.2847 0.079 Uiso 1 1 calc R
C3 C 0.5442(4) 0.4197(6) 0.1866(6) 0.0383(15) Uani 1 1 d .
H3A H 0.4897 0.4712 0.1385 0.046 Uiso 1 1 calc R
H3B H 0.5625 0.3993 0.1329 0.046 Uiso 1 1 calc R
C4 C 0.5227(5) 0.3019(6) 0.2231(6) 0.0484(19) Uani 1 1 d .
C5 C 0.5458(7) 0.1887(7) 0.2001(7) 0.077(3) Uani 1 1 d .
H5 H 0.5781 0.1876 0.1657 0.092 Uiso 1 1 calc R
C6 C 0.5236(10) 0.0795(8) 0.2257(10) 0.118(7) Uani 1 1 d .
H6 H 0.5408 0.0035 0.2098 0.142 Uiso 1 1 calc R

loop_
_atom_site_aniso_label
_atom_site_aniso_U_11
_atom_site_aniso_U_22
_atom_site_aniso_U_33
_atom_site_aniso_U_23
_atom_site_aniso_U_13
_atom_site_aniso_U_12
Ga1 0.0757(6) 0.0432(5) 0.0578(5) -0.0233(4) 0.0536(5) -0.0196(4)
Cl1 0.197(3) 0.119(2) 0.125(2) -0.095(2) 0.142(3) -0.118(2)
Cl2 0.0532(11) 0.0601(12) 0.0401(9) -0.0148(8) 0.0324(9) -0.0032(9)
Cl3 0.1068(18) 0.0411(11) 0.1071(18) 0.0207(11) 0.0883(16) 0.0300(11)
S1 0.0351(9) 0.0502(10) 0.0334(8) -0.0100(8) 0.0197(7) -0.0036(8)
C1 0.038(5) 0.247(17) 0.086(8) -0.092(10) 0.017(5) 0.000(8)
C2 0.041(4) 0.099(7) 0.046(5) 0.001(5) 0.019(4) 0.021(5)
C3 0.029(3) 0.040(4) 0.030(3) -0.009(3) 0.008(3) 0.004(3)
C4 0.055(5) 0.027(3) 0.032(4) 0.000(3) 0.008(3) 0.006(3)
C5 0.100(7) 0.039(5) 0.041(4) -0.005(4) 0.014(5) 0.031(5)
C6 0.179(16) 0.026(4) 0.050(7) -0.003(4) 0.013(6) 0.029(7)

loop_
_atom_type_symbol
_atom_type_description
_atom_type_scat_dispersion_real
_atom_type_scat_dispersion_imag
_atom_type_scat_source
C C 0.0033 0.0016 'International Tables Vol C Tables 4.2.6.8 and 6.1.1.4'
H H 0.0000 0.0000 'International Tables Vol C Tables 4.2.6.8 and 6.1.1.4'
S S 0.1246 0.1234 'International Tables Vol C Tables 4.2.6.8 and 6.1.1.4'
Cl Cl 0.1484 0.1585 'International Tables Vol C Tables 4.2.6.8 and 6.1.1.4'
Ga Ga 0.2307 1.6083 'International Tables Vol C Tables 4.2.6.8 and 6.1.1.4'

loop_
_geom_angle_atom_site_label_1
_geom_angle_atom_site_label_2
_geom_angle_atom_site_label_3
_geom_angle
_geom_angle_site_symmetry_1
_geom_angle_site_symmetry_3
Cl1 Ga1 Cl3 114.34(13) . .
Cl1 Ga1 Cl2 113.43(9) . .
Cl3 Ga1 Cl2 111.89(9) . .
Cl1 Ga1 S1 107.27(11) . .
Cl3 Ga1 S1 103.08(8) . .
Cl2 Ga1 S1 105.78(8) . .
C2 S1 C3 100.5(4) . .
C2 S1 Ga1 105.8(3) . .
C3 S1 Ga1 98.6(2) . .
C2 C1 H1A 109.5 . .
C2 C1 H1B 109.5 . .
H1A C1 H1B 109.5 . .
C2 C1 H1C 109.5 . .
H1A C1 H1C 109.5 . .
H1B C1 H1C 109.5 . .
C1 C2 S1 112.1(7) . .
C1 C2 H2A 109.2 . .
S1 C2 H2A 109.2 . .
C1 C2 H2B 109.2 . .
S1 C2 H2B 109.2 . .
H2A C2 H2B 107.9 . .
C4 C3 S1 113.1(5) . .
C4 C3 H3A 109.0 . .
S1 C3 H3A 109.0 . .
C4 C3 H3B 109.0 . .
S1 C3 H3B 109.0 . .
H3A C3 H3B 107.8 . .
C5 C4 C4 118.4(6) . 2_655
C5 C4 C3 119.7(8) . .
C4 C4 C3 121.9(4) 2_655 .
C6 C5 C4 121.8(11) . .
C6 C5 H5 119.1 . .
C4 C5 H5 119.1 . .
C5 C6 C6 119.8(7) . 2_655
C5 C6 H6 120.1 . .
C6 C6 H6 120.1 2_655 .

loop_
_geom_bond_atom_site_label_1
_geom_bond_atom_site_label_2
_geom_bond_distance
_geom_bond_site_symmetry_2
Ga1 Cl1 2.132(2) .
Ga1 Cl3 2.156(3) .
Ga1 Cl2 2.1574(18) .
Ga1 S1 2.351(2) .
S1 C2 1.813(8) .
S1 C3 1.830(6) .
C1 C2 1.485(13) .
C1 H1A 0.9800 .
C1 H1B 0.9800 .
C1 H1C 0.9800 .
C2 H2A 0.9900 .
C2 H2B 0.9900 .
C3 C4 1.501(10) .
C3 H3A 0.9900 .
C3 H3B 0.9900 .
C4 C5 1.392(10) .
C4 C4 1.399(16) 2_655
C5 C6 1.359(14) .
C5 H5 0.9500 .
C6 C6 1.37(3) 2_655
C6 H6 0.9500 .

loop_
_geom_contact_atom_site_label_1
_geom_contact_atom_site_label_2
_geom_contact_distance
_geom_contact_site_symmetry_2
S1 S1 4.128(4) 2_655

loop_
_geom_torsion_atom_site_label_1
_geom_torsion_atom_site_label_2
_geom_torsion_atom_site_label_3
_geom_torsion_atom_site_label_4
_geom_torsion
_geom_torsion_site_symmetry_1
_geom_torsion_site_symmetry_4
Cl1 Ga1 S1 C2 -83.2(3) . .
Cl3 Ga1 S1 C2 155.8(3) . .
Cl2 Ga1 S1 C2 38.2(3) . .
Cl1 Ga1 S1 C3 173.2(2) . .
Cl3 Ga1 S1 C3 52.2(2) . .
Cl2 Ga1 S1 C3 -65.4(2) . .
C3 S1 C2 C1 168.7(8) . .
Ga1 S1 C2 C1 66.5(8) . .
C2 S1 C3 C4 76.6(6) . .
Ga1 S1 C3 C4 -175.5(5) . .
S1 C3 C4 C5 -109.5(7) . .
S1 C3 C4 C4 72.3(10) . 2_655
C4 C4 C5 C6 1.7(14) 2_655 .
C3 C4 C5 C6 -176.5(9) . .
C4 C5 C6 C6 1(2) . 2_655
